data_1519042
loop_
_publ_author_name
'Nicolas Floros'
'Maryvonne Hervieu'
'Gustav van Tendeloo'
'Claude Michel'
'Antoine Maignan'
'Bernard Raveau'

_publ_section_title
;
 The layered manganate Sr4-xBaxMn3O10: synthesis, structural and magnetic
 properties
;
_journal_name_full 'Solid State Sciences'
_journal_page_first 1
_journal_page_last 9
_journal_volume 2
_journal_year 1998
_chemical_formula_sum 'Ba2 Mn3 O10 Sr2'
_chemical_formula_weight 774.702
_space_group_IT_number 64
_symmetry_cell_setting orthorhombic
_symmetry_Int_Tables_number 64
_symmetry_space_group_name_Hall '-C 2ac 2'
_symmetry_space_group_name_H-M 'C m c a'
_cell_angle_alpha 90
_cell_angle_beta 90
_cell_angle_gamma 90
_cell_formula_units_Z 4
_cell_length_a 5.5753(3)
_cell_length_b 12.8311(6)
_cell_length_c 12.6255(6)
_cell_volume 903.19(8)
_diffrn_ambient_temperature 293
_diffrn_radiation_probe x-ray
_diffrn_radiation_type CuK\a
_diffrn_radiation_wavelength 1.5418
_exptl_absorpt_coefficient_mu 115.077
_exptl_crystal_density_diffrn 5.697
_exptl_crystal_F_000 1372
_refine_ls_R_I_factor 0.0470
_cod_data_source_file SSS_2000-2-1-9-3.cif
_cod_data_source_block x=2
_cod_depositor_comments
;
Rietveld refinements

 year was changed from 2000 to 1998 in spite of this is really volume 2
 and volume 1 was 1999
;
_cod_original_sg_symbol_Hall '-C 2bc 2'
_cod_database_code 1519042

loop_
_symmetry_equiv_pos_site_id
_symmetry_equiv_pos_as_xyz
1 x,y,z
2 -x,1/2-y,1/2+z
3 x,-y,-z
4 -x,1/2+y,1/2-z
5 -x,-y,-z
6 x,1/2+y,1/2-z
7 -x,y,z
8 x,1/2-y,1/2+z
9 1/2+x,1/2+y,z
10 1/2-x,-y,1/2+z
11 1/2+x,1/2-y,-z
12 1/2-x,y,1/2-z
13 1/2-x,1/2-y,-z
14 1/2+x,y,1/2-z
15 1/2-x,1/2+y,z
16 1/2+x,-y,1/2+z

loop_
_atom_site_label
_atom_site_type_symbol
_atom_site_thermal_displace_type
_atom_site_fract_x
_atom_site_fract_y
_atom_site_fract_z
_atom_site_occupancy
_atom_site_U_iso_or_equiv
_atom_site_calc_flag
_atom_site_refinement_flags
_atom_site_disorder_assembly
_atom_site_disorder_group
Mn1 Mn Uiso 0.00000 0.00000 0.00000 1.000 0.0017(10) . . . .
Mn2 Mn Uiso 0.00000 0.1276(3) 0.1526(6) 1.000 0.0017(10) . . . .
O1 O Uiso 0.00000 0.0363(10) 0.8545(10) 1.000 0.0212(19) . . . .
O2 O Uiso 0.00000 0.2698(11) 0.1445(11) 1.000 0.0212(19) . . . .
O3 O Uiso 0.220(2) 0.1055(10) 0.0387(8) 1.000 0.0212(19) . . . .
O4 O Uiso 0.25000 0.122(2) 0.25000 1.000 0.0212(19) . . . .
Ba1 Ba Uiso 0.00000 0.46490(10) 0.1410(2) 0.500 0.0072(6) . . . .
Sr1 Sr Uiso 0.00000 0.46490(10) 0.1410(2) 0.500 0.0072(6) . . . .
Ba2 Ba Uiso 0.00000 0.2588(2) 0.3891(2) 0.500 0.0072(9) . . . .
Sr2 Sr Uiso 0.00000 0.2588(2) 0.3891(2) 0.500 0.0072(9) . . . .

loop_
_atom_type_symbol
_atom_type_description
_atom_type_scat_dispersion_real
_atom_type_scat_dispersion_imag
_atom_type_scat_source
Ba Ba -1.0456 8.4617 ' International Tables Vol C Tables 4.2.6.8 and 6.1.1.4'
Mn Mn -0.5299 2.8052 ' International Tables Vol C Tables 4.2.6.8 and 6.1.1.4'
O O 0.0492 0.0322 ' International Tables Vol C Tables 4.2.6.8 and 6.1.1.4'
Sr Sr -0.3528 1.8200 ' International Tables Vol C Tables 4.2.6.8 and 6.1.1.4'

loop_
_geom_angle_atom_site_label_1
_geom_angle_atom_site_label_2
_geom_angle_atom_site_label_3
_geom_angle
_geom_angle_site_symmetry_1
_geom_angle_site_symmetry_2
_geom_angle_site_symmetry_3
_geom_angle_publ_flag
O1 Mn1 O3 94.3(4) 1_554 . . yes
O3 Mn1 O3 99.1(5) . . 3_555 yes
O1 Mn1 O3 85.7(4) 3_556 . . yes
O3 Mn1 O3 180.00 . . 5_555 yes
O3 Mn1 O3 80.9(5) . . 7_555 yes
O1 Mn1 O3 85.7(4) 1_554 . 3_555 yes
O1 Mn1 O1 180.00 1_554 . 3_556 yes
O1 Mn1 O3 85.7(4) 1_554 . 5_555 yes
O1 Mn1 O3 94.3(4) 1_554 . 7_555 yes
O1 Mn1 O3 94.3(4) 3_556 . 3_555 yes
O3 Mn1 O3 80.9(5) 3_555 . 5_555 yes
O3 Mn1 O3 180.00 3_555 . 7_555 yes
O1 Mn1 O3 94.3(4) 3_556 . 5_555 yes
O1 Mn1 O3 85.7(4) 3_556 . 7_555 yes
O3 Mn1 O3 99.1(5) 5_555 . 7_555 yes
O2 Mn2 O3 96.1(6) . . . yes
O2 Mn2 O4 94.3(9) . . . yes
O1 Mn2 O2 174.4(7) 3_556 . . yes
O2 Mn2 O3 96.1(6) . . 7_555 yes
O2 Mn2 O4 94.3(9) . . 7_555 yes
O3 Mn2 O4 90.6(3) . . . yes
O1 Mn2 O3 79.6(5) 3_556 . . yes
O3 Mn2 O3 79.9(5) . . 7_555 yes
O3 Mn2 O4 166.6(8) . . 7_555 yes
O1 Mn2 O4 89.4(8) 3_556 . . yes
O3 Mn2 O4 166.6(8) 7_555 . . yes
O4 Mn2 O4 97.1(4) . . 7_555 yes
O1 Mn2 O3 79.6(5) 3_556 . 7_555 yes
O1 Mn2 O4 89.4(8) 3_556 . 7_555 yes
O3 Mn2 O4 90.6(3) 7_555 . 7_555 yes
Mn1 O1 Mn2 78.2(5) 1_556 . 3_556 yes
Mn1 O3 Mn2 83.4(5) . . . yes
Mn2 O4 Mn2 175.6(16) . . 12_555 yes

loop_
_geom_bond_atom_site_label_1
_geom_bond_atom_site_label_2
_geom_bond_distance
_geom_bond_site_symmetry_1
_geom_bond_site_symmetry_2
_geom_bond_publ_flag
Mn1 O3 1.891(12) . . yes
Mn1 O1 1.895(13) . 1_554 yes
Mn1 O3 1.891(12) . 3_555 yes
Mn1 O1 1.895(13) . 3_556 yes
Mn1 O3 1.891(12) . 5_555 yes
Mn1 O3 1.891(12) . 7_555 yes
Mn2 O2 1.827(15) . . yes
Mn2 O3 1.911(12) . . yes
Mn2 O4 1.860(5) . . yes
Mn2 O1 2.105(13) . 3_556 yes
Mn2 O3 1.911(12) . 7_555 yes
Mn2 O4 1.860(5) . 7_555 yes

loop_
_geom_torsion_atom_site_label_1
_geom_torsion_atom_site_label_2
_geom_torsion_atom_site_label_3
_geom_torsion_atom_site_label_4
_geom_torsion
_geom_torsion_site_symmetry_1
_geom_torsion_site_symmetry_2
_geom_torsion_site_symmetry_3
_geom_torsion_site_symmetry_4
_geom_torsion_publ_flag
O3 Mn1 O3 Mn2 -138.6(4) 3_555 . . . no
O3 Mn1 O3 Mn2 41.4(4) 7_555 . . . no
O3 Mn1 O3 Mn2 -41.4(4) . . 7_555 . no
O2 Mn2 O3 Mn1 -136.2(4) . . . . no
O4 Mn2 O3 Mn1 129.4(9) . . . . no
O3 Mn2 O3 Mn1 -41.1(5) 7_555 . . . no
O3 Mn2 O3 Mn1 41.1(5) . . 7_555 . no
